data_1517754
loop_
_publ_author_name
'Anindita Mukherjee'
'Amal Dutta'
'Atish Dipankar Jana'
'Goutam K. Patra'

_publ_section_title
;
 Copper(I) and silver(I) coordination assemblies of imino-pyridyl and
 azino-pyridyl ligands: Syntheses, crystal structures, spectroscopic and
 photophysical properties
;
_journal_name_full
;
Inorganica Chimica Acta
;
_journal_page_first 131
_journal_page_last 143
_journal_volume 404
_journal_year 2013
_chemical_formula_sum 'C27 H21 Ag N6 O3'
_chemical_formula_weight 585.37
_space_group_IT_number 2
_symmetry_cell_setting triclinic
_symmetry_space_group_name_Hall '-P 1'
_symmetry_space_group_name_H-M 'P -1'
_atom_sites_solution_hydrogens geom
_atom_sites_solution_primary direct
_atom_sites_solution_secondary difmap
_cell_angle_alpha 105.677(2)
_cell_angle_beta 91.472(2)
_cell_angle_gamma 103.078(2)
_cell_formula_units_Z 2
_cell_length_a 10.4488(11)
_cell_length_b 11.1247(11)
_cell_length_c 11.2975(12)
_cell_measurement_temperature 298(2)
_cell_volume 1226.3(2)
_computing_cell_refinement 'Bruker Apex II'
_computing_data_collection 'Bruker Apex II'
_computing_data_reduction SAINT
_computing_molecular_graphics 'Mercury 2.3, Ortep32v'
_computing_publication_material Shelxl-97
_computing_structure_refinement 'SHELXL-97 (Sheldrick, 1997)'
_computing_structure_solution 'SHELXS-97 (Sheldrick, 1990)'
_diffrn_ambient_temperature 298(2)
_diffrn_detector_area_resol_mean 3
_diffrn_measured_fraction_theta_full 0.998
_diffrn_measured_fraction_theta_max 0.998
_diffrn_measurement_device_type 'Bruker Apex II'
_diffrn_measurement_method 'Omega scan'
_diffrn_radiation_monochromator graphite
_diffrn_radiation_source 'fine-focus sealed tube'
_diffrn_radiation_type MoK\a
_diffrn_radiation_wavelength 0.71073
_diffrn_reflns_av_R_equivalents 0.0206
_diffrn_reflns_av_sigmaI/netI 0.0233
_diffrn_reflns_limit_h_max 12
_diffrn_reflns_limit_h_min -12
_diffrn_reflns_limit_k_max 13
_diffrn_reflns_limit_k_min -13
_diffrn_reflns_limit_l_max 13
_diffrn_reflns_limit_l_min -13
_diffrn_reflns_number 11654
_diffrn_reflns_theta_full 25.00
_diffrn_reflns_theta_max 25.00
_diffrn_reflns_theta_min 1.88
_exptl_absorpt_coefficient_mu 0.864
_exptl_absorpt_correction_T_max 0.9500
_exptl_absorpt_correction_T_min 0.8065
_exptl_absorpt_correction_type multi-scan
_exptl_absorpt_process_details sadabs
_exptl_crystal_colour colorless
_exptl_crystal_density_diffrn 1.585
_exptl_crystal_density_method 'not measured'
_exptl_crystal_description plate
_exptl_crystal_F_000 592
_exptl_crystal_size_max 0.26
_exptl_crystal_size_mid 0.18
_exptl_crystal_size_min 0.06
_refine_diff_density_max 0.701
_refine_diff_density_min -0.667
_refine_diff_density_rms 0.057
_refine_ls_extinction_method none
_refine_ls_goodness_of_fit_ref 1.073
_refine_ls_hydrogen_treatment constr
_refine_ls_matrix_type full
_refine_ls_number_parameters 334
_refine_ls_number_reflns 4316
_refine_ls_number_restraints 0
_refine_ls_restrained_S_all 1.073
_refine_ls_R_factor_all 0.0417
_refine_ls_R_factor_gt 0.0351
_refine_ls_shift/su_max 0.001
_refine_ls_shift/su_mean 0.000
_refine_ls_structure_factor_coef Fsqd
_refine_ls_weighting_details 'calc w=1/[\s^2^(Fo^2^)+(0.1000P)^2^+0.0000P] where P=(Fo^2^+2Fc^2^)/3'
_refine_ls_weighting_scheme calc
_refine_ls_wR_factor_gt 0.1259
_refine_ls_wR_factor_ref 0.1359
_reflns_number_gt 3697
_reflns_number_total 4316
_reflns_threshold_expression >2sigma(I)
_cod_data_source_file ICA-2013-404-131-143-5.cif
_cod_data_source_block gp001_0m
_cod_original_sg_symbol_H-M P-1
_cod_database_code 1517754

loop_
_symmetry_equiv_pos_as_xyz
'x, y, z'
'-x, -y, -z'

loop_
_atom_site_label
_atom_site_type_symbol
_atom_site_fract_x
_atom_site_fract_y
_atom_site_fract_z
_atom_site_U_iso_or_equiv
_atom_site_adp_type
_atom_site_occupancy
_atom_site_symmetry_multiplicity
_atom_site_calc_flag
_atom_site_refinement_flags
Ag1 Ag 0.13858(2) 1.33976(3) 0.98115(3) 0.07013(17) Uani 1 1 d .
N1 N 0.3204(2) 1.3910(2) 0.8920(2) 0.0460(5) Uani 1 1 d .
C2 C 0.3732(3) 1.5129(3) 0.8968(3) 0.0472(7) Uani 1 1 d .
H2 H 0.3295 1.5749 0.9355 0.057 Uiso 1 1 calc R
C3 C 0.4884(3) 1.5519(3) 0.8479(3) 0.0508(7) Uani 1 1 d .
H3 H 0.5214 1.6384 0.8532 0.061 Uiso 1 1 calc R
C4 C 0.5555(3) 1.4606(3) 0.7902(3) 0.0473(6) Uani 1 1 d .
H4 H 0.6338 1.4847 0.7558 0.057 Uiso 1 1 calc R
C5 C 0.5034(3) 1.3334(2) 0.7849(2) 0.0393(6) Uani 1 1 d .
C6 C 0.3853(3) 1.3030(3) 0.8362(3) 0.0444(6) Uani 1 1 d .
H6 H 0.3492 1.2172 0.8316 0.053 Uiso 1 1 calc R
C7 C 0.5713(3) 1.2345(3) 0.7254(2) 0.0413(6) Uani 1 1 d .
H7 H 0.6495 1.2594 0.6912 0.050 Uiso 1 1 calc R
N8 N 0.5278(2) 1.1157(2) 0.7183(2) 0.0440(5) Uani 1 1 d .
N9 N 0.6063(2) 1.0423(2) 0.6484(2) 0.0318(5) Uani 1 1 d .
C10 C 0.5885(3) 0.9276(2) 0.6576(2) 0.0380(6) Uani 1 1 d .
C11 C 0.6642(3) 0.8430(3) 0.5797(2) 0.0407(6) Uani 1 1 d .
C12 C 0.7590(3) 0.8902(3) 0.5093(3) 0.0516(7) Uani 1 1 d .
H12 H 0.7771 0.9766 0.5117 0.062 Uiso 1 1 calc R
C13 C 0.8272(3) 0.8093(4) 0.4352(3) 0.0623(9) Uani 1 1 d .
H13 H 0.8910 0.8422 0.3887 0.075 Uiso 1 1 calc R
C14 C 0.8012(4) 0.6816(4) 0.4301(3) 0.0635(9) Uani 1 1 d .
H14 H 0.8472 0.6280 0.3804 0.076 Uiso 1 1 calc R
C15 C 0.7078(4) 0.6334(3) 0.4981(4) 0.0689(10) Uani 1 1 d .
H15 H 0.6900 0.5465 0.4940 0.083 Uiso 1 1 calc R
C16 C 0.6385(3) 0.7126(3) 0.5737(3) 0.0548(7) Uani 1 1 d .
H16 H 0.5753 0.6787 0.6201 0.066 Uiso 1 1 calc R
C17 C 0.4959(3) 0.8738(2) 0.7404(2) 0.0373(6) Uani 1 1 d .
C18 C 0.3617(3) 0.8003(2) 0.6889(2) 0.0401(6) Uani 1 1 d .
C19 C 0.2825(3) 0.7248(3) 0.7534(3) 0.0496(7) Uani 1 1 d .
H19 H 0.3144 0.7231 0.8304 0.060 Uiso 1 1 calc R
C20 C 0.1586(3) 0.6538(3) 0.7041(4) 0.0633(9) Uani 1 1 d .
H20 H 0.1069 0.6033 0.7470 0.076 Uiso 1 1 calc R
C21 C 0.1108(3) 0.6573(3) 0.5907(4) 0.0710(11) Uani 1 1 d .
H21 H 0.0271 0.6078 0.5569 0.085 Uiso 1 1 calc R
C22 C 0.1851(3) 0.7329(4) 0.5263(3) 0.0660(9) Uani 1 1 d .
H22 H 0.1510 0.7359 0.4505 0.079 Uiso 1 1 calc R
C23 C 0.3103(3) 0.8041(3) 0.5754(3) 0.0529(7) Uani 1 1 d .
H23 H 0.3609 0.8550 0.5322 0.063 Uiso 1 1 calc R
N24 N 0.5321(2) 0.8838(2) 0.8536(2) 0.0413(5) Uani 1 1 d .
N25 N 0.6639(2) 0.9543(2) 0.8904(2) 0.0439(5) Uani 1 1 d .
C26 C 0.6939(3) 0.9709(3) 1.0044(3) 0.0425(6) Uani 1 1 d .
H26 H 0.6311 0.9364 1.0508 0.051 Uiso 1 1 calc R
C27 C 0.8245(3) 1.0425(3) 1.0641(2) 0.0427(6) Uani 1 1 d .
C28 C 0.8702(3) 1.0296(3) 1.1769(3) 0.0538(7) Uani 1 1 d .
H28 H 0.8178 0.9747 1.2153 0.065 Uiso 1 1 calc R
C29 C 0.9946(4) 1.1002(3) 1.2295(3) 0.0611(9) Uani 1 1 d .
H29 H 1.0280 1.0921 1.3032 0.073 Uiso 1 1 calc R
C30 C 1.0683(3) 1.1823(3) 1.1719(3) 0.0584(8) Uani 1 1 d .
H30 H 1.1523 1.2289 1.2079 0.070 Uiso 1 1 calc R
N31 N 1.0245(3) 1.1985(2) 1.0655(2) 0.0520(6) Uani 1 1 d .
C32 C 0.9058(3) 1.1282(3) 1.0133(3) 0.0455(6) Uani 1 1 d .
H32 H 0.8759 1.1372 0.9387 0.055 Uiso 1 1 calc R
N33 N 0.9054(3) 0.4015(3) 0.8419(3) 0.0656(8) Uani 1 1 d .
O34 O 0.8688(4) 0.4058(4) 0.9457(4) 0.1204(13) Uani 1 1 d .
O35 O 0.9710(4) 0.3273(4) 0.7960(3) 0.1076(12) Uani 1 1 d .
O36 O 0.8729(3) 0.4731(3) 0.7869(4) 0.0977(10) Uani 1 1 d .

loop_
_atom_site_aniso_label
_atom_site_aniso_U_11
_atom_site_aniso_U_22
_atom_site_aniso_U_33
_atom_site_aniso_U_23
_atom_site_aniso_U_13
_atom_site_aniso_U_12
Ag1 0.0511(2) 0.0790(3) 0.0768(2) 0.02081(17) 0.02069(15) 0.00851(15)
N1 0.0447(13) 0.0481(13) 0.0475(13) 0.0141(10) 0.0090(10) 0.0144(11)
C2 0.0549(17) 0.0426(15) 0.0499(16) 0.0137(12) 0.0063(13) 0.0224(13)
C3 0.0587(18) 0.0356(13) 0.0629(18) 0.0169(13) 0.0101(14) 0.0172(13)
C4 0.0469(16) 0.0408(14) 0.0559(17) 0.0167(12) 0.0094(13) 0.0098(12)
C5 0.0445(14) 0.0343(13) 0.0384(13) 0.0085(10) 0.0035(11) 0.0101(11)
C6 0.0463(15) 0.0369(13) 0.0500(15) 0.0115(12) 0.0058(12) 0.0110(12)
C7 0.0441(15) 0.0402(14) 0.0404(14) 0.0113(11) 0.0079(11) 0.0116(12)
N8 0.0480(13) 0.0386(12) 0.0491(13) 0.0138(10) 0.0137(10) 0.0152(10)
N9 0.0380(13) 0.0291(11) 0.0319(12) 0.0095(9) 0.0133(10) 0.0132(10)
C10 0.0378(13) 0.0398(14) 0.0347(13) 0.0072(10) 0.0027(10) 0.0105(11)
C11 0.0414(14) 0.0444(14) 0.0363(13) 0.0054(11) 0.0008(11) 0.0184(12)
C12 0.0520(17) 0.0567(17) 0.0540(17) 0.0200(14) 0.0135(14) 0.0227(14)
C13 0.058(2) 0.092(3) 0.0463(16) 0.0183(17) 0.0175(14) 0.0384(19)
C14 0.067(2) 0.075(2) 0.0514(18) 0.0017(16) 0.0105(16) 0.0424(19)
C15 0.082(3) 0.0526(18) 0.073(2) 0.0017(16) 0.007(2) 0.0381(18)
C16 0.0614(19) 0.0448(15) 0.0589(18) 0.0097(14) 0.0108(15) 0.0195(14)
C17 0.0418(14) 0.0318(12) 0.0403(14) 0.0091(10) 0.0068(11) 0.0142(11)
C18 0.0406(14) 0.0338(12) 0.0451(14) 0.0062(11) 0.0083(11) 0.0129(11)
C19 0.0445(16) 0.0415(15) 0.0689(19) 0.0204(14) 0.0146(14) 0.0158(13)
C20 0.0481(18) 0.0351(15) 0.107(3) 0.0176(16) 0.0185(19) 0.0118(13)
C21 0.0421(18) 0.0530(18) 0.095(3) -0.0139(19) -0.0027(18) 0.0087(15)
C22 0.0476(18) 0.080(2) 0.0558(19) -0.0035(17) -0.0042(15) 0.0143(17)
C23 0.0481(17) 0.0623(18) 0.0421(15) 0.0051(13) 0.0033(13) 0.0127(14)
N24 0.0435(12) 0.0422(12) 0.0385(12) 0.0116(9) 0.0056(9) 0.0104(10)
N25 0.0426(13) 0.0504(13) 0.0358(12) 0.0104(10) 0.0034(9) 0.0080(10)
C26 0.0490(15) 0.0393(13) 0.0414(15) 0.0133(11) 0.0073(12) 0.0127(12)
C27 0.0525(16) 0.0391(13) 0.0353(13) 0.0042(11) 0.0036(12) 0.0166(12)
C28 0.068(2) 0.0502(16) 0.0446(16) 0.0132(13) 0.0005(14) 0.0186(15)
C29 0.073(2) 0.0628(19) 0.0437(16) 0.0062(14) -0.0133(16) 0.0227(17)
C30 0.0506(18) 0.0636(19) 0.0515(18) -0.0009(15) -0.0048(14) 0.0165(15)
N31 0.0472(14) 0.0534(14) 0.0485(14) 0.0050(11) 0.0080(11) 0.0092(11)
C32 0.0456(15) 0.0502(15) 0.0383(14) 0.0075(12) 0.0050(11) 0.0130(13)
N33 0.0455(15) 0.0739(19) 0.0682(18) 0.0020(15) 0.0066(13) 0.0175(14)
O34 0.136(3) 0.123(3) 0.104(3) 0.024(2) 0.053(2) 0.041(3)
O35 0.102(2) 0.147(3) 0.0758(19) 0.000(2) 0.0105(18) 0.073(2)
O36 0.076(2) 0.091(2) 0.126(3) 0.037(2) -0.0043(19) 0.0134(16)

loop_
_atom_type_symbol
_atom_type_description
_atom_type_scat_dispersion_real
_atom_type_scat_dispersion_imag
_atom_type_scat_source
C C 0.0033 0.0016 'International Tables Vol C Tables 4.2.6.8 and 6.1.1.4'
H H 0.0000 0.0000 'International Tables Vol C Tables 4.2.6.8 and 6.1.1.4'
N N 0.0061 0.0033 'International Tables Vol C Tables 4.2.6.8 and 6.1.1.4'
O O 0.0106 0.0060 'International Tables Vol C Tables 4.2.6.8 and 6.1.1.4'
Ag Ag -0.8971 1.1015 'International Tables Vol C Tables 4.2.6.8 and 6.1.1.4'

loop_
_geom_angle_atom_site_label_1
_geom_angle_atom_site_label_2
_geom_angle_atom_site_label_3
_geom_angle
_geom_angle_site_symmetry_1
_geom_angle_site_symmetry_3
N31 Ag1 N1 144.50(10) 1_455 .
C2 N1 C6 117.4(3) . .
C2 N1 Ag1 120.4(2) . .
C6 N1 Ag1 122.17(19) . .
N1 C2 C3 123.4(3) . .
N1 C2 H2 118.3 . .
C3 C2 H2 118.3 . .
C2 C3 C4 119.1(3) . .
C2 C3 H3 120.4 . .
C4 C3 H3 120.4 . .
C5 C4 C3 118.6(3) . .
C5 C4 H4 120.7 . .
C3 C4 H4 120.7 . .
C4 C5 C6 118.1(3) . .
C4 C5 C7 120.2(3) . .
C6 C5 C7 121.7(2) . .
N1 C6 C5 123.4(3) . .
N1 C6 H6 118.3 . .
C5 C6 H6 118.3 . .
N8 C7 C5 122.9(3) . .
N8 C7 H7 118.6 . .
C5 C7 H7 118.6 . .
C7 N8 N9 110.5(2) . .
C10 N9 N8 115.0(2) . .
C9 C10 C11 117.1(2) . .
C9 C10 C17 124.2(2) . .
C11 C10 C17 118.6(2) . .
C12 C11 C16 118.5(3) . .
C12 C11 C10 121.2(3) . .
C16 C11 C10 120.3(3) . .
C11 C12 C13 120.5(3) . .
C11 C12 H12 119.7 . .
C13 C12 H12 119.7 . .
C14 C13 C12 120.5(3) . .
C14 C13 H13 119.7 . .
C12 C13 H13 119.7 . .
C15 C14 C13 119.8(3) . .
C15 C14 H14 120.1 . .
C13 C14 H14 120.1 . .
C14 C15 C16 120.9(3) . .
C14 C15 H15 119.6 . .
C16 C15 H15 119.6 . .
C15 C16 C11 119.9(3) . .
C15 C16 H16 120.1 . .
C11 C16 H16 120.1 . .
N24 C17 C18 118.6(2) . .
N24 C17 C10 122.4(2) . .
C18 C17 C10 118.9(2) . .
C23 C18 C19 118.6(3) . .
C23 C18 C17 120.8(3) . .
C19 C18 C17 120.6(3) . .
C20 C19 C18 120.6(3) . .
C20 C19 H19 119.7 . .
C18 C19 H19 119.7 . .
C19 C20 C21 119.7(3) . .
C19 C20 H20 120.1 . .
C21 C20 H20 120.1 . .
C20 C21 C22 121.1(3) . .
C20 C21 H21 119.5 . .
C22 C21 H21 119.5 . .
C21 C22 C23 119.3(3) . .
C21 C22 H22 120.3 . .
C23 C22 H22 120.3 . .
C22 C23 C18 120.6(3) . .
C22 C23 H23 119.7 . .
C18 C23 H23 119.7 . .
C17 N24 N25 112.8(2) . .
C26 N25 N24 111.5(2) . .
N25 C26 C27 121.5(3) . .
N25 C26 H26 119.2 . .
C27 C26 H26 119.2 . .
C32 C27 C28 117.9(3) . .
C32 C27 C26 121.1(2) . .
C28 C27 C26 121.0(3) . .
C29 C28 C27 118.5(3) . .
C29 C28 H28 120.7 . .
C27 C28 H28 120.7 . .
C30 C29 C28 119.4(3) . .
C30 C29 H29 120.3 . .
C28 C29 H29 120.3 . .
N31 C30 C29 122.8(3) . .
N31 C30 H30 118.6 . .
C29 C30 H30 118.6 . .
C32 N31 C30 117.8(3) . .
C32 N31 Ag1 119.9(2) . 1_655
C30 N31 Ag1 122.3(2) . 1_655
N31 C32 C27 123.6(3) . .
N31 C32 H32 118.2 . .
C27 C32 H32 118.2 . .
O35 N33 O36 121.4(4) . .
O35 N33 O34 120.0(4) . .
O36 N33 O34 118.6(4) . .

loop_
_geom_bond_atom_site_label_1
_geom_bond_atom_site_label_2
_geom_bond_distance
_geom_bond_site_symmetry_2
Ag1 N31 2.195(3) 1_455
Ag1 N1 2.206(3) .
N1 C2 1.329(4) .
N1 C6 1.343(4) .
C2 C3 1.367(5) .
C2 H2 0.9300 .
C3 C4 1.392(4) .
C3 H3 0.9300 .
C4 C5 1.381(4) .
C4 H4 0.9300 .
C5 C6 1.388(4) .
C5 C7 1.464(4) .
C6 H6 0.9300 .
C7 N8 1.276(4) .
C7 H7 0.9300 .
N8 N9 1.397(3) .
N9 C10 1.281(3) .
C10 C11 1.487(4) .
C10 C17 1.502(4) .
C11 C12 1.385(4) .
C11 C16 1.397(4) .
C12 C13 1.390(4) .
C12 H12 0.9300 .
C13 C14 1.370(6) .
C13 H13 0.9300 .
C14 C15 1.362(6) .
C14 H14 0.9300 .
C15 C16 1.395(5) .
C15 H15 0.9300 .
C16 H16 0.9300 .
C17 N24 1.292(3) .
C17 C18 1.468(4) .
C18 C23 1.393(4) .
C18 C19 1.403(4) .
C19 C20 1.369(5) .
C19 H19 0.9300 .
C20 C21 1.376(6) .
C20 H20 0.9300 .
C21 C22 1.380(6) .
C21 H21 0.9300 .
C22 C23 1.380(5) .
C22 H22 0.9300 .
C23 H23 0.9300 .
N24 N25 1.410(3) .
N25 C26 1.272(4) .
C26 C27 1.457(4) .
C26 H26 0.9300 .
C27 C32 1.383(4) .
C27 C28 1.404(4) .
C28 C29 1.380(5) .
C28 H28 0.9300 .
C29 C30 1.371(5) .
C29 H29 0.9300 .
C30 N31 1.346(4) .
C30 H30 0.9300 .
N31 C32 1.331(4) .
N31 Ag1 2.195(3) 1_655
C32 H32 0.9300 .
N33 O35 1.209(4) .
N33 O36 1.231(4) .
N33 O34 1.235(5) .

loop_
_geom_hbond_atom_site_label_D
_geom_hbond_atom_site_label_H
_geom_hbond_atom_site_label_A
_geom_hbond_distance_DH
_geom_hbond_distance_HA
_geom_hbond_distance_DA
_geom_hbond_angle_DHA
_geom_hbond_site_symmetry_A
C2 H2 O34 0.93 2.52 3.282(5) 139.9 2_677
C4 H4 O36 0.93 2.55 3.290(5) 136.6 1_565
